data_4313972
loop_
_publ_author_name
'Marcus Schiefer'
'N. Dastagiri Reddy'
'Hans-J\"urgen Ahn'
'Andreas Stasch'
'Herbert W. Roesky'
'A. Christine Schlicker'
'Hans-Georg Schmidt'
'Mathias Noltemeyer'
'Denis Vidovic'

_publ_section_title
;
 Neutral and Ionic Aluminum, Gallium, and Indium Compounds Carrying Two or
 Three Terminal Ethynyl Groups
;
_journal_name_full 'Inorganic Chemistry'
_journal_page_first 4970
_journal_page_last 4976
_journal_paper_doi 10.1021/ic0342806
_journal_volume 42
_journal_year 2003
_chemical_formula_sum 'C20 H34 Cl In O2'
_chemical_formula_weight 456.74
_chemical_name_systematic
;
compound 6
;
_space_group_IT_number 14
_symmetry_cell_setting monoclinic
_symmetry_space_group_name_Hall '-P 2ybc'
_symmetry_space_group_name_H-M 'P 1 21/c 1'
_atom_sites_solution_hydrogens geom
_atom_sites_solution_primary direct
_atom_sites_solution_secondary difmap
_audit_creation_method SHELXL-97
_cell_angle_alpha 90.00
_cell_angle_beta 90.66(3)
_cell_angle_gamma 90.00
_cell_formula_units_Z 4
_cell_length_a 10.281(2)
_cell_length_b 12.472(3)
_cell_length_c 17.881(4)
_cell_measurement_temperature 293(2)
_cell_volume 2292.6(9)
_computing_structure_refinement 'SHELXL-97 (Sheldrick, 1997)'
_computing_structure_solution 'SHELXS-97 (Sheldrick, 1990)'
_diffrn_ambient_temperature 293(2)
_diffrn_measured_fraction_theta_full 0.988
_diffrn_measured_fraction_theta_max 0.988
_diffrn_radiation_monochromator graphite
_diffrn_radiation_source 'fine-focus sealed tube'
_diffrn_radiation_type MoK\a
_diffrn_radiation_wavelength 0.71073
_diffrn_reflns_av_R_equivalents 0.1133
_diffrn_reflns_av_sigmaI/netI 0.0599
_diffrn_reflns_limit_h_max 12
_diffrn_reflns_limit_h_min -11
_diffrn_reflns_limit_k_max 14
_diffrn_reflns_limit_k_min -14
_diffrn_reflns_limit_l_max 20
_diffrn_reflns_limit_l_min -21
_diffrn_reflns_number 20942
_diffrn_reflns_theta_full 24.77
_diffrn_reflns_theta_max 24.77
_diffrn_reflns_theta_min 1.98
_exptl_absorpt_coefficient_mu 1.156
_exptl_crystal_density_diffrn 1.323
_exptl_crystal_density_method 'not measured'
_exptl_crystal_F_000 944
_refine_diff_density_max 1.582
_refine_diff_density_min -1.309
_refine_diff_density_rms 0.112
_refine_ls_extinction_method none
_refine_ls_goodness_of_fit_ref 1.056
_refine_ls_hydrogen_treatment mixed
_refine_ls_matrix_type full
_refine_ls_number_parameters 238
_refine_ls_number_reflns 3883
_refine_ls_number_restraints 9
_refine_ls_restrained_S_all 1.063
_refine_ls_R_factor_all 0.0466
_refine_ls_R_factor_gt 0.0392
_refine_ls_shift/su_max 0.005
_refine_ls_shift/su_mean 0.000
_refine_ls_structure_factor_coef Fsqd
_refine_ls_weighting_details 'calc w=1/[\s^2^(Fo^2^)+(0.0530P)^2^+0.0000P] where P=(Fo^2^+2Fc^2^)/3'
_refine_ls_weighting_scheme calc
_refine_ls_wR_factor_gt 0.0953
_refine_ls_wR_factor_ref 0.0977
_reflns_number_gt 3275
_reflns_number_total 3883
_reflns_threshold_expression 2sigma(I)
_cod_data_source_file ic0342806_06.cif
_cod_data_source_block test
_cod_original_cell_volume 2292.5(8)
_cod_database_code 4313972

loop_
_symmetry_equiv_pos_as_xyz
'x, y, z'
'-x, y+1/2, -z+1/2'
'-x, -y, -z'
'x, -y-1/2, z-1/2'

loop_
_atom_site_label
_atom_site_type_symbol
_atom_site_fract_x
_atom_site_fract_y
_atom_site_fract_z
_atom_site_U_iso_or_equiv
_atom_site_adp_type
_atom_site_occupancy
_atom_site_symmetry_multiplicity
_atom_site_calc_flag
_atom_site_refinement_flags
_atom_site_disorder_assembly
_atom_site_disorder_group
Cl1 Cl 0.71828(10) -0.37193(9) 0.43750(5) 0.0419(2) Uani 1 1 d . . .
In1 In 0.58825(2) -0.410020(19) 0.329260(13) 0.02794(12) Uani 1 1 d . . .
C1 C 0.3861(4) -0.4099(3) 0.3464(2) 0.0336(9) Uani 1 1 d . . .
C2 C 0.2719(4) -0.4072(3) 0.3581(2) 0.0327(9) Uani 1 1 d . . .
C3 C 0.6956(4) -0.4305(3) 0.2310(2) 0.0347(9) Uani 1 1 d . . .
C4 C 0.7555(4) -0.4355(3) 0.1741(2) 0.0329(9) Uani 1 1 d . A .
C5 C 0.1297(4) -0.4027(3) 0.3723(2) 0.0356(9) Uani 1 1 d . . .
C6 C 0.0711(5) -0.5144(4) 0.3646(3) 0.0601(14) Uani 1 1 d . . .
H6A H 0.0806 -0.5390 0.3140 0.090 Uiso 1 1 calc R . .
H6B H -0.0195 -0.5120 0.3768 0.090 Uiso 1 1 calc R . .
H6C H 0.1154 -0.5628 0.3980 0.090 Uiso 1 1 calc R . .
C7 C 0.1083(4) -0.3618(4) 0.4522(3) 0.0511(12) Uani 1 1 d . . .
H7A H 0.1512 -0.4087 0.4871 0.077 Uiso 1 1 calc R . .
H7B H 0.0168 -0.3602 0.4623 0.077 Uiso 1 1 calc R . .
H7C H 0.1435 -0.2908 0.4570 0.077 Uiso 1 1 calc R . .
C8 C 0.0646(5) -0.3275(5) 0.3157(3) 0.0586(13) Uani 1 1 d . . .
H8A H 0.0993 -0.2565 0.3217 0.088 Uiso 1 1 calc R . .
H8B H -0.0275 -0.3263 0.3239 0.088 Uiso 1 1 calc R . .
H8C H 0.0812 -0.3525 0.2660 0.088 Uiso 1 1 calc R . .
C9 C 0.8295(4) -0.4429(3) 0.1034(2) 0.0375(9) Uani 1 1 d D . .
C10 C 0.7459(11) -0.4937(14) 0.0432(6) 0.043(3) Uiso 0.40 1 d PD A 1
H10A H 0.7283 -0.5669 0.0563 0.064 Uiso 0.40 1 calc PR A 1
H10B H 0.7908 -0.4915 -0.0035 0.064 Uiso 0.40 1 calc PR A 1
H10C H 0.6655 -0.4550 0.0386 0.064 Uiso 0.40 1 calc PR A 1
C11 C 0.8674(17) -0.3274(7) 0.0816(8) 0.044(3) Uiso 0.40 1 d PD A 1
H11A H 0.7901 -0.2856 0.0736 0.066 Uiso 0.40 1 calc PR A 1
H11B H 0.9172 -0.3288 0.0366 0.066 Uiso 0.40 1 calc PR A 1
H11C H 0.9185 -0.2959 0.1212 0.066 Uiso 0.40 1 calc PR A 1
C12 C 0.9565(10) -0.5027(12) 0.1177(6) 0.021(2) Uiso 0.40 1 d PD A 1
H12A H 1.0045 -0.4677 0.1571 0.031 Uiso 0.40 1 calc PR A 1
H12B H 1.0072 -0.5027 0.0729 0.031 Uiso 0.40 1 calc PR A 1
H12C H 0.9380 -0.5752 0.1320 0.031 Uiso 0.40 1 calc PR A 1
C10A C 0.7386(16) -0.4428(19) 0.0376(8) 0.046(5) Uiso 0.25 1 d PD A 2
H10D H 0.6874 -0.5072 0.0379 0.069 Uiso 0.25 1 calc PR A 2
H10E H 0.7877 -0.4395 -0.0077 0.069 Uiso 0.25 1 calc PR A 2
H10F H 0.6821 -0.3817 0.0404 0.069 Uiso 0.25 1 calc PR A 2
C11A C 0.917(3) -0.3448(19) 0.097(2) 0.091(10) Uiso 0.25 1 d PD A 2
H11D H 0.8656 -0.2809 0.1012 0.136 Uiso 0.25 1 calc PR A 2
H11E H 0.9598 -0.3456 0.0497 0.136 Uiso 0.25 1 calc PR A 2
H11F H 0.9812 -0.3461 0.1366 0.136 Uiso 0.25 1 calc PR A 2
C12A C 0.922(2) -0.5365(17) 0.1112(14) 0.063(7) Uiso 0.25 1 d PD A 2
H12D H 0.9768 -0.5261 0.1544 0.094 Uiso 0.25 1 calc PR A 2
H12E H 0.9747 -0.5412 0.0674 0.094 Uiso 0.25 1 calc PR A 2
H12F H 0.8731 -0.6015 0.1168 0.094 Uiso 0.25 1 calc PR A 2
C10B C 0.7632(11) -0.5332(9) 0.0548(6) 0.029(3) Uiso 0.35 1 d PD A 3
H10G H 0.7625 -0.5991 0.0825 0.044 Uiso 0.35 1 calc PR A 3
H10H H 0.8112 -0.5430 0.0096 0.044 Uiso 0.35 1 calc PR A 3
H10I H 0.6755 -0.5126 0.0426 0.044 Uiso 0.35 1 calc PR A 3
C11B C 0.8190(14) -0.3412(8) 0.0594(7) 0.036(3) Uiso 0.35 1 d PD A 3
H11G H 0.7292 -0.3265 0.0484 0.055 Uiso 0.35 1 calc PR A 3
H11H H 0.8658 -0.3487 0.0136 0.055 Uiso 0.35 1 calc PR A 3
H11I H 0.8553 -0.2832 0.0881 0.055 Uiso 0.35 1 calc PR A 3
C12B C 0.9703(9) -0.4692(15) 0.1178(9) 0.048(5) Uiso 0.35 1 d PD A 3
H12G H 1.0096 -0.4133 0.1473 0.071 Uiso 0.35 1 calc PR A 3
H12H H 1.0147 -0.4750 0.0711 0.071 Uiso 0.35 1 calc PR A 3
H12I H 0.9767 -0.5360 0.1443 0.071 Uiso 0.35 1 calc PR A 3
O1 O 0.5986(3) -0.5931(2) 0.35437(18) 0.0405(7) Uani 1 1 d . . .
C13 C 0.5387(5) -0.6393(4) 0.4204(3) 0.0507(12) Uani 1 1 d . . .
H13A H 0.4460 -0.6248 0.4208 0.061 Uiso 1 1 calc R . .
H13B H 0.5780 -0.6107 0.4658 0.061 Uiso 1 1 calc R . .
C14 C 0.5640(6) -0.7568(4) 0.4138(3) 0.0668(16) Uani 1 1 d . . .
H14A H 0.4909 -0.7926 0.3897 0.080 Uiso 1 1 calc R . .
H14B H 0.5783 -0.7884 0.4627 0.080 Uiso 1 1 calc R . .
C15 C 0.6836(6) -0.7668(4) 0.3671(3) 0.0652(15) Uani 1 1 d . . .
H15A H 0.7574 -0.7885 0.3978 0.078 Uiso 1 1 calc R . .
H15B H 0.6705 -0.8195 0.3279 0.078 Uiso 1 1 calc R . .
C16 C 0.7055(5) -0.6606(4) 0.3351(3) 0.0606(15) Uani 1 1 d . . .
H16A H 0.7860 -0.6307 0.3547 0.073 Uiso 1 1 calc R . .
H16B H 0.7122 -0.6658 0.2812 0.073 Uiso 1 1 calc R . .
O2 O 0.5770(3) -0.2259(2) 0.30169(16) 0.0374(6) Uani 1 1 d . . .
C17 C 0.5104(5) -0.1559(4) 0.3541(3) 0.0583(14) Uani 1 1 d . . .
H17A H 0.5054 -0.1896 0.4029 0.070 Uiso 1 1 calc R . .
H17B H 0.4228 -0.1406 0.3365 0.070 Uiso 1 1 calc R . .
C18 C 0.5892(5) -0.0542(4) 0.3588(3) 0.0584(13) Uani 1 1 d . . .
H18A H 0.5968 -0.0297 0.4102 0.070 Uiso 1 1 calc R . .
H18B H 0.5495 0.0021 0.3289 0.070 Uiso 1 1 calc R . .
C19 C 0.7209(5) -0.0842(4) 0.3285(3) 0.0541(12) Uani 1 1 d . . .
H19A H 0.7636 -0.0230 0.3061 0.065 Uiso 1 1 calc R . .
H19B H 0.7768 -0.1140 0.3673 0.065 Uiso 1 1 calc R . .
C20 C 0.6859(4) -0.1668(3) 0.2709(3) 0.0447(10) Uani 1 1 d . . .
H20A H 0.6611 -0.1329 0.2241 0.054 Uiso 1 1 calc R . .
H20B H 0.7588 -0.2143 0.2620 0.054 Uiso 1 1 calc R . .

loop_
_atom_site_aniso_label
_atom_site_aniso_U_11
_atom_site_aniso_U_22
_atom_site_aniso_U_33
_atom_site_aniso_U_23
_atom_site_aniso_U_13
_atom_site_aniso_U_12
Cl1 0.0329(5) 0.0636(6) 0.0293(5) -0.0012(4) 0.0021(4) -0.0003(5)
In1 0.02223(18) 0.03789(17) 0.02390(17) -0.00102(10) 0.00995(11) -0.00129(10)
C1 0.027(2) 0.0378(19) 0.036(2) 0.0001(15) 0.0070(17) -0.0015(15)
C2 0.027(2) 0.0370(19) 0.034(2) -0.0006(15) 0.0081(17) -0.0035(15)
C3 0.031(2) 0.040(2) 0.034(2) 0.0000(15) 0.0112(18) -0.0037(16)
C4 0.029(2) 0.042(2) 0.028(2) 0.0021(15) 0.0076(17) 0.0023(16)
C5 0.024(2) 0.048(2) 0.035(2) -0.0013(17) 0.0090(17) -0.0020(16)
C6 0.034(3) 0.068(3) 0.078(4) -0.017(3) 0.022(3) -0.019(2)
C7 0.035(2) 0.077(3) 0.042(3) -0.007(2) 0.017(2) -0.001(2)
C8 0.034(3) 0.088(4) 0.053(3) 0.008(3) 0.000(2) 0.013(2)
C9 0.033(2) 0.055(2) 0.0250(19) 0.0048(17) 0.0134(17) 0.0030(18)
O1 0.0422(18) 0.0403(14) 0.0396(16) 0.0056(11) 0.0236(14) 0.0025(12)
C13 0.058(3) 0.054(3) 0.041(2) 0.007(2) 0.026(2) -0.001(2)
C14 0.070(4) 0.050(3) 0.082(4) 0.025(3) 0.033(3) 0.001(2)
C15 0.079(4) 0.047(3) 0.069(3) 0.005(2) 0.023(3) 0.013(3)
C16 0.050(3) 0.059(3) 0.074(3) 0.017(2) 0.031(3) 0.018(2)
O2 0.0294(15) 0.0409(14) 0.0422(15) 0.0040(12) 0.0130(12) -0.0001(11)
C17 0.057(3) 0.042(2) 0.076(3) -0.003(2) 0.033(3) 0.009(2)
C18 0.042(3) 0.060(3) 0.073(4) -0.022(3) -0.007(3) 0.005(2)
C19 0.045(3) 0.061(3) 0.055(3) -0.001(2) -0.003(2) -0.008(2)
C20 0.041(2) 0.042(2) 0.052(3) 0.0064(18) 0.015(2) -0.0052(18)

loop_
_atom_type_symbol
_atom_type_description
_atom_type_scat_dispersion_real
_atom_type_scat_dispersion_imag
_atom_type_scat_source
C C 0.0033 0.0016 'International Tables Vol C Tables 4.2.6.8 and 6.1.1.4'
H H 0.0000 0.0000 'International Tables Vol C Tables 4.2.6.8 and 6.1.1.4'
O O 0.0106 0.0060 'International Tables Vol C Tables 4.2.6.8 and 6.1.1.4'
Cl Cl 0.1484 0.1585 'International Tables Vol C Tables 4.2.6.8 and 6.1.1.4'
In In -0.7276 1.3100 'International Tables Vol C Tables 4.2.6.8 and 6.1.1.4'

loop_
_geom_angle_atom_site_label_1
_geom_angle_atom_site_label_2
_geom_angle_atom_site_label_3
_geom_angle
_geom_angle_site_symmetry_1
_geom_angle_site_symmetry_3
_geom_angle_publ_flag
C3 In1 C1 130.61(17) . . ?
C3 In1 O1 91.07(12) . . ?
C1 In1 O1 90.90(12) . . ?
C3 In1 O2 88.19(12) . . ?
C1 In1 O2 89.05(12) . . ?
O1 In1 O2 178.99(10) . . ?
C3 In1 Cl1 114.03(12) . . ?
C1 In1 Cl1 115.27(12) . . ?
O1 In1 Cl1 90.85(9) . . ?
O2 In1 Cl1 90.08(8) . . ?
C2 C1 In1 177.6(4) . . ?
C1 C2 C5 179.4(4) . . ?
C4 C3 In1 175.9(3) . . ?
C3 C4 C9 179.4(4) . . ?
C2 C5 C6 109.8(3) . . ?
C2 C5 C8 109.5(3) . . ?
C6 C5 C8 109.4(4) . . ?
C2 C5 C7 108.8(4) . . ?
C6 C5 C7 109.2(4) . . ?
C8 C5 C7 110.2(4) . . ?
C4 C9 C10A 110.4(8) . . ?
C4 C9 C11B 111.1(5) . . ?
C10A C9 C11B 62.9(10) . . ?
C4 C9 C12B 111.6(7) . . ?
C10A C9 C12B 136.7(10) . . ?
C11B C9 C12B 109.8(9) . . ?
C4 C9 C10 109.9(5) . . ?
C10A C9 C10 24.9(8) . . ?
C11B C9 C10 86.8(9) . . ?
C12B C9 C10 124.8(9) . . ?
C4 C9 C12A 107.3(10) . . ?
C10A C9 C12A 117.4(14) . . ?
C11B C9 C12A 138.2(11) . . ?
C12B C9 C12A 38.0(12) . . ?
C10 C9 C12A 95.4(13) . . ?
C4 C9 C12 109.5(5) . . ?
C10A C9 C12 131.3(10) . . ?
C11B C9 C12 124.0(8) . . ?
C12B C9 C12 16.7(7) . . ?
C10 C9 C12 113.2(9) . . ?
C12A C9 C12 21.4(10) . . ?
C4 C9 C11A 108.7(13) . . ?
C10A C9 C11A 107.8(16) . . ?
C11B C9 C11A 47.1(15) . . ?
C12B C9 C11A 67.6(16) . . ?
C10 C9 C11A 128.1(15) . . ?
C12A C9 C11A 104.8(18) . . ?
C12 C9 C11A 84.2(16) . . ?
C4 C9 C11 106.8(6) . . ?
C10A C9 C11 87.6(11) . . ?
C11B C9 C11 24.9(7) . . ?
C12B C9 C11 90.1(10) . . ?
C10 C9 C11 110.8(10) . . ?
C12A C9 C11 125.7(13) . . ?
C12 C9 C11 106.3(9) . . ?
C11A C9 C11 23.2(13) . . ?
C4 C9 C10B 107.0(5) . . ?
C10A C9 C10B 45.8(9) . . ?
C11B C9 C10B 106.8(8) . . ?
C12B C9 C10B 110.4(9) . . ?
C10 C9 C10B 20.9(6) . . ?
C12A C9 C10B 76.5(13) . . ?
C12 C9 C10B 96.2(8) . . ?
C11A C9 C10B 141.9(14) . . ?
C11 C9 C10B 129.6(8) . . ?
C16 O1 C13 107.2(3) . . ?
C16 O1 In1 124.4(2) . . ?
C13 O1 In1 121.7(2) . . ?
O1 C13 C14 104.4(3) . . ?
C13 C14 C15 105.7(4) . . ?
C16 C15 C14 105.9(4) . . ?
O1 C16 C15 108.5(4) . . ?
C20 O2 C17 108.0(3) . . ?
C20 O2 In1 122.6(2) . . ?
C17 O2 In1 118.2(2) . . ?
O2 C17 C18 106.5(4) . . ?
C17 C18 C19 104.8(4) . . ?
C20 C19 C18 102.0(4) . . ?
O2 C20 C19 105.6(4) . . ?

loop_
_geom_bond_atom_site_label_1
_geom_bond_atom_site_label_2
_geom_bond_distance
_geom_bond_site_symmetry_2
_geom_bond_publ_flag
Cl1 In1 2.3873(13) . ?
In1 C3 2.101(4) . ?
In1 C1 2.104(4) . ?
In1 O1 2.330(3) . ?
In1 O2 2.351(3) . ?
C1 C2 1.196(6) . ?
C2 C5 1.488(5) . ?
C3 C4 1.197(5) . ?
C4 C9 1.486(5) . ?
C5 C6 1.524(6) . ?
C5 C8 1.528(7) . ?
C5 C7 1.534(6) . ?
C9 C10A 1.494(9) . ?
C9 C11B 1.496(8) . ?
C9 C12B 1.504(9) . ?
C9 C10 1.509(8) . ?
C9 C12A 1.511(10) . ?
C9 C12 1.523(7) . ?
C9 C11A 1.525(10) . ?
C9 C11 1.544(8) . ?
C9 C10B 1.573(8) . ?
O1 C16 1.429(5) . ?
O1 C13 1.457(5) . ?
C13 C14 1.493(7) . ?
C14 C15 1.498(7) . ?
C15 C16 1.461(7) . ?
O2 C20 1.454(5) . ?
O2 C17 1.458(5) . ?
C17 C18 1.507(7) . ?
C18 C19 1.511(7) . ?
C19 C20 1.498(7) . ?
